data_7221982
loop_
_publ_author_name
'Maity, Amit'
'Sarkar, Rupa'
'Rajak, Kajal Krishna'

_publ_section_title
;
 Heteroleptic Iridium (III) complexes bearing coumarine moiety: an
 experimental and theoretical investigation&#x2020;
;
_journal_name_full 'RSC Adv.'
_journal_paper_doi 10.1039/C5RA08349D
_journal_year 2015
_chemical_formula_sum 'C43 H34 Ir N3 O5'
_chemical_formula_weight 864.93
_space_group_crystal_system orthorhombic
_space_group_IT_number 33
_space_group_name_Hall 'P 2c -2n'
_space_group_name_H-M_alt 'P n a 21'
_symmetry_space_group_name_Hall 'P 2c -2n'
_symmetry_space_group_name_H-M 'P n a 21'
_atom_sites_solution_hydrogens mixed
_audit_creation_method SHELXL-2014/7
_audit_update_record
;
2015-08-27 deposited with the CCDC.
2015-09-01 downloaded from the CCDC.
;
_cell_angle_alpha 90
_cell_angle_beta 90
_cell_angle_gamma 90
_cell_formula_units_Z 8
_cell_length_a 39.0382(14)
_cell_length_b 9.2229(3)
_cell_length_c 20.9573(8)
_cell_measurement_reflns_used 17270
_cell_measurement_temperature 293(2)
_cell_measurement_theta_max 27.5
_cell_measurement_theta_min 2.4
_cell_volume 7545.6(5)
_computing_cell_refinement 'SMART APEX II'
_computing_data_collection 'SMART APEX II (Bruker,2010)'
_computing_data_reduction 'SAINT (Bruker,2000)'
_computing_molecular_graphics 'Ortep-3v2 for windows (Farrugia, 1997)'
_computing_publication_material 'PLATON (Spek, 2008)'
_computing_structure_refinement 'SHELXL-2014/7 (Sheldrick, 2014)'
_computing_structure_solution 'SHELXL-2014/7 (Sheldrick, 2014)'
_diffrn_ambient_temperature 293(2)
_diffrn_measured_fraction_theta_full 0.998
_diffrn_measured_fraction_theta_max 0.997
_diffrn_measurement_device_type 'CCD area detector'
_diffrn_measurement_method 'phi and omega scan'
_diffrn_radiation_type MoK\a
_diffrn_radiation_wavelength 0.71073
_diffrn_reflns_av_R_equivalents 0.1289
_diffrn_reflns_av_unetI/netI 0.0870
_diffrn_reflns_laue_measured_fraction_full 0.998
_diffrn_reflns_laue_measured_fraction_max 0.997
_diffrn_reflns_limit_h_max 50
_diffrn_reflns_limit_h_min -50
_diffrn_reflns_limit_k_max 11
_diffrn_reflns_limit_k_min -11
_diffrn_reflns_limit_l_max 27
_diffrn_reflns_limit_l_min -27
_diffrn_reflns_number 123216
_diffrn_reflns_point_group_measured_fraction_full 0.998
_diffrn_reflns_point_group_measured_fraction_max 0.996
_diffrn_reflns_theta_full 25.242
_diffrn_reflns_theta_max 27.5
_diffrn_reflns_theta_min 2.4
_diffrn_source 'fine-focus sealed tube'
_exptl_absorpt_coefficient_mu 3.587
_exptl_absorpt_correction_T_max 0.409
_exptl_absorpt_correction_T_min 0.351
_exptl_absorpt_correction_type multi-scan
_exptl_absorpt_process_details (SADABAS,SHELDRICK-1997)
_exptl_crystal_colour orange
_exptl_crystal_density_diffrn 1.523
_exptl_crystal_description parallopiped
_exptl_crystal_F_000 3440
_exptl_crystal_size_max 0.30
_exptl_crystal_size_mid 0.25
_exptl_crystal_size_min 0.25
_refine_diff_density_max 4.704
_refine_diff_density_min -1.444
_refine_diff_density_rms 0.170
_refine_ls_abs_structure_details
;
 Flack x determined using 4478 quotients [(I+)-(I-)]/[(I+)+(I-)]
 (Parsons, Flack and Wagner, Acta Cryst. B69 (2013) 249-259).
;
_refine_ls_abs_structure_Flack 0.211(7)
_refine_ls_extinction_method none
_refine_ls_goodness_of_fit_ref 1.034
_refine_ls_hydrogen_treatment constr
_refine_ls_matrix_type full
_refine_ls_number_parameters 847
_refine_ls_number_reflns 17270
_refine_ls_number_restraints 1
_refine_ls_restrained_S_all 1.034
_refine_ls_R_factor_all 0.1036
_refine_ls_R_factor_gt 0.0659
_refine_ls_shift/su_max 0.001
_refine_ls_shift/su_mean 0.000
_refine_ls_structure_factor_coef Fsqd
_refine_ls_weighting_details 'w=1/[\s^2^(Fo^2^)+(0.0833P)^2^+26.0233P] where P=(Fo^2^+2Fc^2^)/3'
_refine_ls_weighting_scheme calc
_refine_ls_wR_factor_gt 0.1532
_refine_ls_wR_factor_ref 0.1753
_reflns_Friedel_coverage 0.945
_reflns_friedel_fraction_full 0.998
_reflns_friedel_fraction_max 0.995
_reflns_number_gt 11899
_reflns_number_total 17270
_reflns_threshold_expression 'I > 2\s(I)'
_cod_data_source_file c5ra08349d2.cif
_cod_data_source_block shelx
_cod_database_code 7221982
_shelx_shelxl_version_number 2014/7
_shelx_space_group_comment
;
The symmetry employed for this shelxl refinement is uniquely defined
by the following loop, which should always be used as a source of
symmetry information in preference to the above space-group names.
They are only intended as comments.
;

loop_
_space_group_symop_operation_xyz
'x, y, z'
'-x, -y, z+1/2'
'-x+1/2, y+1/2, z+1/2'
'x+1/2, -y+1/2, z'

loop_
_atom_site_label
_atom_site_type_symbol
_atom_site_fract_x
_atom_site_fract_y
_atom_site_fract_z
_atom_site_U_iso_or_equiv
_atom_site_adp_type
_atom_site_occupancy
_atom_site_site_symmetry_order
_atom_site_calc_flag
_atom_site_refinement_flags_posn
_atom_site_refinement_flags_adp
C1 C 0.4718(5) 0.157(2) 0.3894(8) 0.035(4) Uani 1 1 d . .
C2 C 0.5014(5) 0.227(2) 0.4085(9) 0.046(5) Uani 1 1 d . .
H2 H 0.5063 0.3184 0.3925 0.056 Uiso 1 1 calc R U
C3 C 0.5235(5) 0.163(3) 0.4503(10) 0.053(5) Uani 1 1 d . .
H3 H 0.5436 0.2118 0.4608 0.064 Uiso 1 1 calc R U
C4 C 0.5172(6) 0.030(3) 0.4777(10) 0.069(7) Uani 1 1 d . .
H4 H 0.5330 -0.0107 0.5055 0.083 Uiso 1 1 calc R U
C5 C 0.4874(8) -0.041(3) 0.4637(11) 0.071(8) Uani 1 1 d . .
H5 H 0.4819 -0.1278 0.4834 0.085 Uiso 1 1 calc R U
C6 C 0.4650(5) 0.024(2) 0.4176(9) 0.047(5) Uani 1 1 d . .
C7 C 0.4326(5) -0.046(2) 0.4003(10) 0.045(5) Uani 1 1 d . .
C8 C 0.4194(8) -0.180(2) 0.4209(13) 0.073(8) Uani 1 1 d . .
H8 H 0.4314 -0.2308 0.4522 0.088 Uiso 1 1 calc R U
C9 C 0.3905(7) -0.240(3) 0.3976(15) 0.075(8) Uani 1 1 d . .
H9 H 0.3825 -0.3290 0.4120 0.090 Uiso 1 1 calc R U
C10 C 0.3738(6) -0.164(3) 0.3531(13) 0.072(7) Uani 1 1 d . .
H10 H 0.3535 -0.2017 0.3363 0.086 Uiso 1 1 calc R U
C11 C 0.3863(5) -0.027(2) 0.3305(11) 0.050(4) Uani 1 1 d . .
H11 H 0.3742 0.0238 0.2996 0.060 Uiso 1 1 calc R U
C12 C 0.4639(4) 0.144(2) 0.2541(9) 0.035(4) Uani 1 1 d . .
C13 C 0.4657(5) 0.000(3) 0.2304(10) 0.049(5) Uani 1 1 d . .
H13 H 0.4549 -0.0737 0.2527 0.059 Uiso 1 1 calc R U
C14 C 0.4828(6) -0.032(3) 0.1763(10) 0.055(6) Uani 1 1 d . .
H14 H 0.4823 -0.1260 0.1606 0.066 Uiso 1 1 calc R U
C15 C 0.5005(6) 0.071(3) 0.1446(10) 0.057(6) Uani 1 1 d . .
H15 H 0.5130 0.0454 0.1084 0.069 Uiso 1 1 calc R U
C16 C 0.5005(5) 0.216(3) 0.1653(10) 0.056(6) Uani 1 1 d . .
H16 H 0.5120 0.2880 0.1428 0.067 Uiso 1 1 calc R U
C17 C 0.4818(4) 0.249(2) 0.2228(9) 0.044(5) Uani 1 1 d . .
C18 C 0.4818(4) 0.391(2) 0.2498(9) 0.036(4) Uani 1 1 d . .
C19 C 0.5011(5) 0.508(2) 0.2276(10) 0.054(6) Uani 1 1 d . .
H19 H 0.5152 0.4995 0.1920 0.065 Uiso 1 1 calc R U
C20 C 0.4985(5) 0.636(2) 0.2600(13) 0.069(7) Uani 1 1 d . .
H20 H 0.5097 0.7181 0.2449 0.083 Uiso 1 1 calc R U
C21 C 0.4791(5) 0.643(2) 0.3153(13) 0.066(7) Uani 1 1 d . .
H21 H 0.4794 0.7280 0.3394 0.079 Uiso 1 1 calc R U
C22 C 0.4594(4) 0.527(2) 0.3353(11) 0.049(5) Uani 1 1 d . .
H22 H 0.4452 0.5339 0.3707 0.058 Uiso 1 1 calc R U
C23 C 0.3988(4) 0.298(2) 0.2006(11) 0.046(5) Uani 1 1 d . .
C24 C 0.4012(6) 0.178(3) 0.1630(10) 0.054(6) Uani 1 1 d . .
H24 H 0.3985 0.0868 0.1811 0.065 Uiso 1 1 calc R U
C25 C 0.4073(6) 0.191(4) 0.1005(13) 0.083(9) Uani 1 1 d . .
H25 H 0.4066 0.1078 0.0752 0.100 Uiso 1 1 calc R U
C26 C 0.4144(8) 0.318(3) 0.0731(10) 0.076(8) Uani 1 1 d . .
H26 H 0.4223 0.3203 0.0313 0.091 Uiso 1 1 calc R U
C27 C 0.4102(4) 0.4435(14) 0.1058(6) 0.056(5) Uiso 1 1 d G .
C28 C 0.4155(4) 0.5759(18) 0.0757(5) 0.098(10) Uiso 1 1 d G .
H28 H 0.4198 0.5789 0.0321 0.118 Uiso 1 1 calc R U
C29 C 0.4143(4) 0.7037(14) 0.1107(8) 0.082(8) Uiso 1 1 d G .
H29 H 0.4179 0.7923 0.0906 0.099 Uiso 1 1 calc R U
C30 C 0.4078(4) 0.6992(12) 0.1759(7) 0.077(7) Uiso 1 1 d G .
H30 H 0.4071 0.7848 0.1994 0.092 Uiso 1 1 calc R U
C31 C 0.4025(3) 0.5669(15) 0.2061(5) 0.054(5) Uiso 1 1 d G .
H31 H 0.3982 0.5639 0.2497 0.065 Uiso 1 1 calc R U
C32 C 0.4037(3) 0.4390(11) 0.1710(6) 0.045(4) Uiso 1 1 d G .
C33 C 0.3636(5) 0.329(2) 0.2882(11) 0.046(5) Uani 1 1 d . .
H33 H 0.3474 0.3517 0.2574 0.055 Uiso 1 1 calc R U
C34 C 0.3533(5) 0.343(2) 0.3558(9) 0.041(4) Uani 1 1 d . .
C35 C 0.3769(5) 0.342(2) 0.4073(10) 0.045(4) Uani 1 1 d . .
C36 C 0.3625(5) 0.379(2) 0.4676(10) 0.055(5) Uani 1 1 d . .
H36 H 0.3771 0.3783 0.5028 0.066 Uiso 1 1 calc R U
C37 C 0.3286(5) 0.415(3) 0.4780(11) 0.064(6) Uani 1 1 d . .
H37 H 0.3211 0.4490 0.5174 0.077 Uiso 1 1 calc R U
C38 C 0.3052(5) 0.398(3) 0.4254(11) 0.059(6) Uani 1 1 d . .
C39 C 0.2682(7) 0.421(3) 0.4310(13) 0.074(7) Uani 1 1 d . .
C40 C 0.2477(6) 0.402(3) 0.3799(14) 0.077(8) Uani 1 1 d . .
H40 H 0.2241 0.4092 0.3850 0.093 Uiso 1 1 calc R U
C41 C 0.2617(6) 0.371(3) 0.3171(12) 0.069(7) Uani 1 1 d . .
C42 C 0.3191(5) 0.360(2) 0.3693(10) 0.049(5) Uani 1 1 d . .
C43 C 0.2543(8) 0.468(4) 0.4967(16) 0.118(13) Uani 1 1 d . .
H43A H 0.2729 0.4753 0.5265 0.177 Uiso 1 1 calc R U
H43B H 0.2433 0.5610 0.4927 0.177 Uiso 1 1 calc R U
H43C H 0.2380 0.3982 0.5117 0.177 Uiso 1 1 calc R U
C51 C 0.4119(4) 0.3534(19) 0.6455(8) 0.034(4) Uani 1 1 d . .
C52 C 0.4415(5) 0.281(2) 0.6247(10) 0.049(5) Uani 1 1 d . .
H52 H 0.4470 0.1914 0.6421 0.059 Uiso 1 1 calc R U
C53 C 0.4630(6) 0.341(3) 0.5789(13) 0.077(8) Uani 1 1 d . .
H53 H 0.4830 0.2927 0.5678 0.092 Uiso 1 1 calc R U
C54 C 0.4549(6) 0.475(3) 0.5483(12) 0.067(7) Uani 1 1 d . .
H54 H 0.4684 0.5125 0.5155 0.080 Uiso 1 1 calc R U
C55 C 0.4261(6) 0.547(3) 0.5696(10) 0.061(6) Uani 1 1 d . .
H55 H 0.4207 0.6371 0.5525 0.074 Uiso 1 1 calc R U
C56 C 0.4050(6) 0.488(2) 0.6163(9) 0.046(5) Uani 1 1 d . .
C57 C 0.3723(5) 0.558(2) 0.6358(11) 0.044(5) Uani 1 1 d . .
C58 C 0.3592(7) 0.684(2) 0.6122(11) 0.059(6) Uani 1 1 d . .
H58 H 0.3707 0.7346 0.5803 0.071 Uiso 1 1 calc R U
C59 C 0.3286(9) 0.736(3) 0.6365(15) 0.086(9) Uani 1 1 d . .
H59 H 0.3194 0.8223 0.6214 0.103 Uiso 1 1 calc R U
C60 C 0.3130(7) 0.663(3) 0.6800(13) 0.075(7) Uani 1 1 d . .
H60 H 0.2929 0.7020 0.6969 0.090 Uiso 1 1 calc R U
C61 C 0.3244(5) 0.529(2) 0.7037(13) 0.058(5) Uani 1 1 d . .
H61 H 0.3121 0.4785 0.7344 0.070 Uiso 1 1 calc R U
C62 C 0.4032(4) 0.3622(19) 0.7798(9) 0.035(4) Uani 1 1 d . .
C63 C 0.4049(5) 0.504(2) 0.8018(11) 0.051(5) Uani 1 1 d . .
H63 H 0.3944 0.5771 0.7785 0.061 Uiso 1 1 calc R U
C64 C 0.4221(6) 0.539(2) 0.8584(12) 0.059(6) Uani 1 1 d . .
H64 H 0.4217 0.6328 0.8742 0.071 Uiso 1 1 calc R U
C65 C 0.4396(6) 0.430(3) 0.8904(11) 0.073(8) Uani 1 1 d . .
H65 H 0.4514 0.4538 0.9276 0.088 Uiso 1 1 calc R U
C66 C 0.4402(5) 0.289(3) 0.8694(11) 0.053(5) Uani 1 1 d . .
H66 H 0.4525 0.2177 0.8910 0.064 Uiso 1 1 calc R U
C67 C 0.4221(4) 0.257(2) 0.8154(9) 0.040(5) Uani 1 1 d . .
C68 C 0.4231(5) 0.115(2) 0.7871(9) 0.043(5) Uani 1 1 d . .
C69 C 0.4418(5) -0.007(2) 0.8061(9) 0.048(5) Uani 1 1 d . .
H69 H 0.4557 -0.0015 0.8422 0.058 Uiso 1 1 calc R U
C70 C 0.4403(5) -0.134(2) 0.7726(10) 0.052(5) Uani 1 1 d . .
H70 H 0.4535 -0.2133 0.7850 0.063 Uiso 1 1 calc R U
C71 C 0.4186(5) -0.145(2) 0.7194(13) 0.063(6) Uani 1 1 d . .
H71 H 0.4163 -0.2320 0.6974 0.076 Uiso 1 1 calc R U
C72 C 0.4009(5) -0.023(2) 0.7008(11) 0.050(5) Uani 1 1 d . .
H72 H 0.3876 -0.0256 0.6640 0.060 Uiso 1 1 calc R U
C73 C 0.3394(5) 0.1934(19) 0.8351(9) 0.043(4) Uani 1 1 d . .
C74 C 0.3429(5) 0.312(2) 0.8727(10) 0.050(5) Uani 1 1 d . .
H74 H 0.3424 0.4049 0.8550 0.060 Uiso 1 1 calc R U
C75 C 0.3473(7) 0.294(3) 0.9387(12) 0.071(7) Uani 1 1 d . .
H75 H 0.3480 0.3755 0.9647 0.085 Uiso 1 1 calc R U
C76 C 0.3504(7) 0.166(4) 0.9650(11) 0.081(9) Uani 1 1 d . .
H76 H 0.3531 0.1579 1.0090 0.098 Uiso 1 1 calc R U
C77 C 0.3497(4) 0.0339(15) 0.9258(6) 0.072(7) Uiso 1 1 d G .
C78 C 0.3538(4) -0.1028(19) 0.9526(5) 0.081(8) Uiso 1 1 d G .
H78 H 0.3577 -0.1121 0.9962 0.098 Uiso 1 1 calc R U
C79 C 0.3519(5) -0.2257(14) 0.9143(8) 0.100(10) Uiso 1 1 d G .
H79 H 0.3546 -0.3172 0.9323 0.120 Uiso 1 1 calc R U
C80 C 0.3460(4) -0.2118(12) 0.8492(7) 0.070(7) Uiso 1 1 d G .
H80 H 0.3447 -0.2940 0.8236 0.084 Uiso 1 1 calc R U
C81 C 0.3419(3) -0.0751(15) 0.8224(5) 0.053(5) Uiso 1 1 d G .
H81 H 0.3380 -0.0658 0.7788 0.063 Uiso 1 1 calc R U
C82 C 0.3438(4) 0.0478(12) 0.8606(6) 0.044(4) Uiso 1 1 d G .
C83 C 0.3049(4) 0.1763(19) 0.7479(9) 0.034(4) Uani 1 1 d . .
H83 H 0.2887 0.1518 0.7787 0.041 Uiso 1 1 calc R U
C84 C 0.2937(5) 0.169(2) 0.6822(9) 0.043(4) Uani 1 1 d . .
C85 C 0.3161(5) 0.158(2) 0.6288(10) 0.045(5) Uani 1 1 d . .
C86 C 0.3023(5) 0.118(2) 0.5677(9) 0.046(4) Uani 1 1 d . .
H86 H 0.3170 0.1039 0.5334 0.055 Uiso 1 1 calc R U
C87 C 0.2687(6) 0.100(3) 0.5597(11) 0.064(6) Uani 1 1 d . .
H87 H 0.2605 0.0764 0.5193 0.077 Uiso 1 1 calc R U
C88 C 0.2441(5) 0.117(2) 0.6128(11) 0.057(5) Uani 1 1 d . .
C89 C 0.2090(6) 0.099(4) 0.6078(13) 0.082(9) Uani 1 1 d . .
C90 C 0.1899(7) 0.115(4) 0.6627(17) 0.092(10) Uani 1 1 d . .
H90 H 0.1663 0.1011 0.6596 0.111 Uiso 1 1 calc R U
C91 C 0.2030(5) 0.149(3) 0.7214(14) 0.069(7) Uani 1 1 d . .
C92 C 0.2586(4) 0.143(2) 0.6712(8) 0.040(4) Uani 1 1 d . .
C93 C 0.1921(7) 0.065(4) 0.5422(14) 0.107(12) Uani 1 1 d . .
H93A H 0.2096 0.0577 0.5100 0.161 Uiso 1 1 calc R U
H93B H 0.1800 -0.0258 0.5449 0.161 Uiso 1 1 calc R U
H93C H 0.1764 0.1406 0.5313 0.161 Uiso 1 1 calc R U
N1 N 0.4152(4) 0.0253(15) 0.3541(7) 0.037(3) Uani 1 1 d . .
N2 N 0.4619(4) 0.4019(16) 0.3003(7) 0.037(3) Uani 1 1 d . .
N3 N 0.3938(4) 0.2871(17) 0.2681(8) 0.042(4) Uani 1 1 d . .
N51 N 0.3544(4) 0.4774(16) 0.6793(8) 0.044(4) Uani 1 1 d . .
N52 N 0.4024(3) 0.1003(16) 0.7350(7) 0.038(3) Uani 1 1 d . .
N53 N 0.3339(4) 0.2121(17) 0.7676(7) 0.042(4) Uani 1 1 d . .
O1 O 0.4085(3) 0.3205(14) 0.4038(6) 0.043(3) Uani 1 1 d . .
O2 O 0.2975(3) 0.3471(15) 0.3127(7) 0.053(4) Uani 1 1 d . .
O3 O 0.2456(5) 0.363(3) 0.2690(12) 0.099(7) Uani 1 1 d . .
O51 O 0.3492(3) 0.1788(14) 0.6319(6) 0.046(3) Uani 1 1 d . .
O52 O 0.2379(3) 0.1681(18) 0.7221(8) 0.063(4) Uani 1 1 d . .
O53 O 0.1879(4) 0.160(2) 0.7710(9) 0.077(5) Uani 1 1 d . .
Ir1 Ir 0.43578(2) 0.21896(7) 0.32731(3) 0.03531(17) Uani 1 1 d . .
Ir51 Ir 0.37653(2) 0.28367(7) 0.70750(3) 0.03517(17) Uani 1 1 d . .
OW3 O 0.2884(4) 0.838(2) 0.4388(9) 0.143(10) Uani 1 1 d G .
HW3A H 0.2950 0.8446 0.4003 0.215 Uiso 1 1 d G U
HW3B H 0.2841 0.7501 0.4476 0.215 Uiso 1 1 d G U
OW2 O 0.2177(4) 0.7061(18) 0.6061(9) 0.185(16) Uani 1 1 d G .
HW2A H 0.2229 0.7911 0.5939 0.278 Uiso 1 1 d G U
HW2B H 0.2158 0.6509 0.5738 0.278 Uiso 1 1 d G U
OW4 O 0.2437(6) 0.996(3) 0.3528(10) 0.183(14) Uani 1 1 d G .
HW4A H 0.2643 0.9778 0.3629 0.274 Uiso 1 1 d G U
HW4B H 0.2433 1.0474 0.3190 0.274 Uiso 1 1 d G U
OW1 O 0.1876(6) 0.513(2) 0.6929(12) 0.28(3) Uani 1 1 d G .
HW1A H 0.1958 0.5623 0.6623 0.417 Uiso 1 1 d G U
HW1B H 0.1703 0.5564 0.7085 0.417 Uiso 1 1 d G U

loop_
_atom_site_aniso_label
_atom_site_aniso_U_11
_atom_site_aniso_U_22
_atom_site_aniso_U_33
_atom_site_aniso_U_23
_atom_site_aniso_U_13
_atom_site_aniso_U_12
C1 0.045(10) 0.040(10) 0.019(8) 0.003(7) 0.002(7) -0.002(8)
C2 0.035(10) 0.061(13) 0.043(10) 0.005(10) 0.005(8) -0.014(9)
C3 0.049(11) 0.070(14) 0.040(11) 0.005(11) 0.006(9) 0.017(11)
C4 0.050(13) 0.12(2) 0.039(13) 0.008(13) -0.008(10) 0.016(14)
C5 0.11(2) 0.053(14) 0.052(14) 0.019(11) 0.015(14) 0.015(14)
C6 0.059(13) 0.050(12) 0.030(10) 0.002(9) 0.002(9) 0.007(10)
C7 0.057(12) 0.041(12) 0.036(11) 0.012(9) 0.009(9) 0.000(9)
C8 0.10(2) 0.037(12) 0.078(18) 0.007(11) 0.031(16) -0.001(13)
C9 0.070(16) 0.047(14) 0.11(2) 0.016(14) 0.025(16) -0.023(12)
C10 0.060(14) 0.070(15) 0.085(18) -0.009(14) 0.007(12) -0.041(13)
C11 0.049(10) 0.046(11) 0.055(11) 0.008(10) 0.007(10) -0.012(9)
C12 0.027(9) 0.029(9) 0.050(11) -0.002(8) -0.005(8) -0.002(7)
C13 0.034(10) 0.068(15) 0.045(12) 0.005(10) 0.011(8) 0.001(10)
C14 0.062(14) 0.066(15) 0.037(11) -0.008(10) 0.005(10) 0.009(12)
C15 0.061(14) 0.062(15) 0.049(13) -0.017(11) 0.007(10) 0.015(12)
C16 0.044(11) 0.080(16) 0.045(11) 0.034(11) 0.006(9) 0.007(11)
C17 0.026(8) 0.066(14) 0.040(11) 0.010(9) 0.002(7) -0.007(8)
C18 0.024(8) 0.039(10) 0.044(11) 0.001(8) -0.004(7) -0.004(7)
C19 0.061(13) 0.043(11) 0.059(13) 0.019(9) -0.012(10) -0.027(10)
C20 0.043(12) 0.047(13) 0.12(2) 0.044(14) -0.025(13) -0.032(10)
C21 0.055(12) 0.047(12) 0.09(2) 0.026(13) -0.023(14) -0.019(10)
C22 0.036(9) 0.066(13) 0.044(12) 0.009(11) -0.006(9) -0.009(9)
C23 0.030(8) 0.063(13) 0.046(11) 0.000(11) -0.001(9) 0.011(8)
C24 0.068(14) 0.057(14) 0.038(11) -0.013(10) -0.007(10) 0.005(11)
C25 0.061(15) 0.12(3) 0.072(18) -0.052(17) -0.021(13) 0.028(15)
C26 0.13(2) 0.068(16) 0.027(11) -0.001(10) 0.015(13) -0.015(15)
C33 0.031(9) 0.042(11) 0.064(14) -0.004(10) -0.002(9) -0.003(8)
C34 0.037(10) 0.041(10) 0.043(10) -0.003(8) 0.010(8) -0.005(8)
C35 0.031(9) 0.051(11) 0.054(12) -0.012(10) 0.003(9) -0.009(9)
C36 0.049(11) 0.066(15) 0.051(13) -0.011(10) -0.004(10) 0.009(11)
C37 0.041(11) 0.084(17) 0.068(15) 0.027(13) 0.020(10) 0.013(11)
C38 0.048(11) 0.070(15) 0.057(13) 0.005(11) 0.014(10) 0.023(11)
C39 0.075(16) 0.067(16) 0.081(18) 0.011(14) 0.032(14) 0.033(13)
C40 0.050(14) 0.11(2) 0.076(19) 0.001(16) 0.010(13) 0.023(14)
C41 0.047(12) 0.10(2) 0.061(16) 0.000(14) 0.003(12) -0.009(12)
C42 0.045(11) 0.054(13) 0.049(12) 0.009(10) -0.001(9) -0.007(10)
C43 0.10(2) 0.15(3) 0.10(3) -0.01(2) 0.06(2) -0.01(2)
C51 0.040(10) 0.029(9) 0.033(9) -0.006(7) 0.002(7) -0.010(8)
C52 0.049(12) 0.042(11) 0.056(12) 0.007(10) 0.012(9) -0.004(10)
C53 0.073(15) 0.082(18) 0.076(17) -0.022(15) 0.041(14) 0.003(14)
C54 0.061(14) 0.069(17) 0.070(16) 0.017(13) 0.016(12) 0.004(13)
C55 0.073(15) 0.072(16) 0.040(12) 0.006(11) -0.018(11) -0.022(13)
C56 0.068(14) 0.040(11) 0.029(10) 0.007(8) -0.011(9) -0.014(10)
C57 0.045(11) 0.031(10) 0.056(13) -0.014(10) -0.005(9) 0.000(8)
C58 0.075(16) 0.042(12) 0.061(14) 0.013(10) -0.011(12) 0.005(11)
C59 0.12(3) 0.035(13) 0.10(2) -0.004(14) -0.04(2) 0.012(14)
C60 0.081(17) 0.041(12) 0.10(2) -0.010(13) -0.009(15) 0.017(13)
C61 0.058(11) 0.042(10) 0.075(14) -0.014(12) -0.014(13) 0.027(9)
C62 0.024(8) 0.033(10) 0.047(11) 0.001(8) 0.002(7) -0.005(7)
C63 0.046(11) 0.046(12) 0.061(14) 0.004(10) 0.002(10) -0.009(10)
C64 0.079(16) 0.032(11) 0.067(15) -0.013(11) 0.002(13) -0.006(11)
C65 0.063(15) 0.12(2) 0.040(12) -0.010(14) 0.004(11) -0.046(16)
C66 0.046(12) 0.058(14) 0.055(13) -0.004(11) -0.007(9) 0.010(11)
C67 0.029(8) 0.051(12) 0.041(12) -0.010(8) 0.010(8) -0.003(8)
C68 0.036(9) 0.060(13) 0.034(10) 0.005(9) 0.004(8) 0.005(9)
C69 0.036(10) 0.055(12) 0.053(13) 0.007(9) 0.003(8) -0.009(9)
C70 0.057(13) 0.046(12) 0.054(12) -0.001(10) 0.010(10) 0.001(10)
C71 0.051(11) 0.032(10) 0.11(2) -0.008(12) 0.001(13) -0.006(9)
C72 0.050(10) 0.042(10) 0.058(13) 0.007(10) -0.005(10) 0.004(8)
C73 0.045(10) 0.048(11) 0.035(11) -0.008(9) 0.009(8) -0.001(8)
C74 0.048(11) 0.052(13) 0.049(12) -0.008(10) -0.002(9) -0.005(9)
C75 0.085(18) 0.077(18) 0.050(13) -0.015(13) 0.013(12) -0.037(15)
C76 0.081(18) 0.13(3) 0.033(12) -0.004(14) 0.010(11) -0.029(18)
C83 0.019(8) 0.033(9) 0.051(11) 0.001(8) 0.008(8) 0.004(7)
C84 0.037(10) 0.045(11) 0.048(11) -0.003(9) -0.002(8) 0.002(8)
C85 0.043(10) 0.031(9) 0.060(12) -0.019(9) 0.003(9) -0.007(9)
C86 0.043(10) 0.048(11) 0.046(11) -0.003(9) -0.006(9) 0.000(9)
C87 0.063(14) 0.075(16) 0.054(13) -0.025(12) -0.019(11) -0.007(12)
C88 0.054(12) 0.052(13) 0.066(14) 0.000(11) -0.011(11) 0.008(10)
C89 0.041(13) 0.12(3) 0.082(19) -0.010(17) -0.020(12) -0.013(14)
C90 0.052(16) 0.11(3) 0.11(2) -0.02(2) 0.000(16) -0.001(15)
C91 0.029(10) 0.067(14) 0.11(2) -0.003(15) 0.006(13) -0.005(10)
C92 0.034(9) 0.048(11) 0.038(10) -0.020(8) -0.001(8) -0.008(8)
C93 0.062(16) 0.16(3) 0.10(2) -0.02(2) -0.014(15) -0.052(19)
N1 0.048(9) 0.032(8) 0.032(7) 0.006(6) 0.006(6) -0.008(7)
N2 0.039(8) 0.035(8) 0.037(8) 0.003(7) -0.017(6) -0.011(7)
N3 0.045(9) 0.038(9) 0.043(9) -0.002(8) -0.010(7) -0.007(8)
N51 0.035(8) 0.034(8) 0.063(11) -0.013(7) -0.013(7) 0.008(7)
N52 0.031(7) 0.038(8) 0.046(9) -0.008(7) -0.005(6) -0.001(6)
N53 0.048(9) 0.040(9) 0.037(8) -0.002(7) 0.004(7) 0.013(8)
O1 0.034(7) 0.050(8) 0.044(7) 0.001(6) -0.002(6) -0.001(6)
O2 0.043(7) 0.052(8) 0.064(10) -0.006(7) -0.001(7) -0.002(6)
O3 0.050(11) 0.118(19) 0.13(2) -0.008(16) -0.012(11) 0.002(11)
O51 0.039(7) 0.042(8) 0.056(9) -0.008(6) 0.001(6) -0.001(6)
O52 0.032(7) 0.077(10) 0.081(12) -0.003(8) -0.003(7) -0.006(7)
O53 0.034(8) 0.097(13) 0.100(14) -0.021(11) 0.022(9) -0.005(8)
Ir1 0.0330(3) 0.0353(3) 0.0377(3) 0.0034(6) -0.0004(3) -0.0024(3)
Ir51 0.0323(3) 0.0333(3) 0.0399(4) -0.0049(6) -0.0015(3) 0.0002(3)
OW3 0.18(2) 0.13(2) 0.118(19) -0.053(17) 0.010(18) 0.016(19)
OW2 0.34(5) 0.12(2) 0.10(2) -0.019(16) -0.03(2) 0.07(3)
OW4 0.18(3) 0.12(2) 0.25(4) 0.04(2) -0.05(3) -0.044(19)
OW1 0.12(2) 0.11(2) 0.61(9) 0.11(4) 0.09(4) 0.054(17)

loop_
_atom_type_symbol
_atom_type_description
_atom_type_scat_dispersion_real
_atom_type_scat_dispersion_imag
_atom_type_scat_source
C C 0.0033 0.0016 'International Tables Vol C Tables 4.2.6.8 and 6.1.1.4'
H H 0.0000 0.0000 'International Tables Vol C Tables 4.2.6.8 and 6.1.1.4'
N N 0.0061 0.0033 'International Tables Vol C Tables 4.2.6.8 and 6.1.1.4'
O O 0.0106 0.0060 'International Tables Vol C Tables 4.2.6.8 and 6.1.1.4'
Ir Ir -1.4442 7.9887 'International Tables Vol C Tables 4.2.6.8 and 6.1.1.4'

loop_
_geom_angle_atom_site_label_1
_geom_angle_atom_site_label_2
_geom_angle_atom_site_label_3
_geom_angle
C2 C1 C6 116.6(18)
C2 C1 Ir1 130.1(14)
C6 C1 Ir1 113.3(14)
C3 C2 C1 121(2)
C2 C3 C4 123(2)
C5 C4 C3 119(2)
C4 C5 C6 118(2)
C1 C6 C5 123(2)
C1 C6 C7 116.8(18)
C5 C6 C7 121(2)
N1 C7 C8 118(2)
N1 C7 C6 113.1(17)
C8 C7 C6 129(2)
C9 C8 C7 124(3)
C10 C9 C8 117(2)
C9 C10 C11 122(2)
N1 C11 C10 119(2)
C17 C12 C13 118.0(19)
C17 C12 Ir1 113.8(14)
C13 C12 Ir1 128.1(14)
C14 C13 C12 122(2)
C15 C14 C13 121(2)
C14 C15 C16 121(2)
C15 C16 C17 117.2(19)
C12 C17 C18 117.5(17)
C12 C17 C16 121(2)
C18 C17 C16 121.5(18)
N2 C18 C19 121.5(18)
N2 C18 C17 113.0(15)
C19 C18 C17 125.5(18)
C20 C19 C18 118(2)
C19 C20 C21 120.1(19)
C22 C21 C20 121(2)
N2 C22 C21 117(2)
C24 C23 N3 121(2)
C24 C23 C32 118(2)
N3 C23 C32 120.4(17)
C25 C24 C23 121(3)
C26 C25 C24 122(2)
C25 C26 C27 121(2)
C26 C27 C28 120.1(14)
C26 C27 C32 119.6(14)
C28 C27 C32 120.0
C27 C28 C29 120.0
C28 C29 C30 120.0
C31 C30 C29 120.0
C30 C31 C32 120.0
C31 C32 C27 120.0
C31 C32 C23 121.9(12)
C27 C32 C23 118.1(12)
N3 C33 C34 125.5(19)
C42 C34 C35 118.4(17)
C42 C34 C33 118.3(17)
C35 C34 C33 123.3(17)
O1 C35 C34 126.7(18)
O1 C35 C36 118.5(18)
C34 C35 C36 114.7(17)
C37 C36 C35 125(2)
C36 C37 C38 117(2)
C42 C38 C37 116.3(18)
C42 C38 C39 121(2)
C37 C38 C39 123(2)
C40 C39 C38 120(2)
C40 C39 C43 122(2)
C38 C39 C43 117(3)
C39 C40 C41 121(2)
O3 C41 O2 117(2)
O3 C41 C40 125(2)
O2 C41 C40 117(2)
C38 C42 C34 127(2)
C38 C42 O2 119.9(18)
C34 C42 O2 112.6(17)
C52 C51 C56 116.0(17)
C52 C51 Ir51 128.1(14)
C56 C51 Ir51 115.8(14)
C53 C52 C51 122(2)
C52 C53 C54 121(2)
C55 C54 C53 117(2)
C54 C55 C56 121(2)
C55 C56 C51 123(2)
C55 C56 C57 122(2)
C51 C56 C57 115.3(18)
C58 C57 N51 121.0(19)
C58 C57 C56 126(2)
N51 C57 C56 112.4(17)
C57 C58 C59 119(2)
C60 C59 C58 119(2)
C59 C60 C61 124(3)
N51 C61 C60 117(2)
C63 C62 C67 116.3(18)
C63 C62 Ir51 128.7(15)
C67 C62 Ir51 115.0(13)
C62 C63 C64 121(2)
C65 C64 C63 119(2)
C66 C65 C64 122(2)
C67 C66 C65 117(2)
C66 C67 C62 123.5(19)
C66 C67 C68 121.6(19)
C62 C67 C68 114.7(17)
N52 C68 C69 117.4(19)
N52 C68 C67 113.8(17)
C69 C68 C67 128.8(18)
C70 C69 C68 121.2(19)
C69 C70 C71 120(2)
C72 C71 C70 118(2)
N52 C72 C71 121(2)
C74 C73 N53 119.2(19)
C74 C73 C82 121.4(19)
N53 C73 C82 119.3(15)
C73 C74 C75 119(2)
C76 C75 C74 122(2)
C75 C76 C77 121(2)
C78 C77 C82 120.0
C78 C77 C76 121.4(15)
C82 C77 C76 118.5(15)
C77 C78 C79 120.0
C80 C79 C78 120.0
C79 C80 C81 120.0
C82 C81 C80 120.0
C81 C82 C77 120.0
C81 C82 C73 122.3(12)
C77 C82 C73 117.7(12)
N53 C83 C84 126.8(17)
C92 C84 C85 117.0(17)
C92 C84 C83 117.1(16)
C85 C84 C83 124.6(17)
O51 C85 C84 123.8(17)
O51 C85 C86 116.8(17)
C84 C85 C86 119.4(17)
C87 C86 C85 120.9(19)
C86 C87 C88 122.1(19)
C92 C88 C89 120(2)
C92 C88 C87 114.9(18)
C89 C88 C87 125(2)
C90 C89 C88 117(2)
C90 C89 C93 122(2)
C88 C89 C93 121(2)
C91 C90 C89 125(2)
O53 C91 C90 128(2)
O53 C91 O52 118(2)
C90 C91 O52 114(2)
O52 C92 C88 119.0(16)
O52 C92 C84 114.9(15)
C88 C92 C84 125.3(18)
C11 N1 C7 121.0(16)
C11 N1 Ir1 123.7(13)
C7 N1 Ir1 115.3(12)
C18 N2 C22 122.5(16)
C18 N2 Ir1 116.7(12)
C22 N2 Ir1 120.7(13)
C33 N3 C23 114.9(16)
C33 N3 Ir1 125.8(14)
C23 N3 Ir1 119.1(12)
C61 N51 C57 119.7(17)
C61 N51 Ir51 123.6(15)
C57 N51 Ir51 116.6(12)
C72 N52 C68 122.4(17)
C72 N52 Ir51 121.6(12)
C68 N52 Ir51 115.8(13)
C83 N53 C73 115.4(17)
C83 N53 Ir51 125.4(13)
C73 N53 Ir51 119.1(12)
C35 O1 Ir1 127.0(12)
C41 O2 C42 120.4(16)
C85 O51 Ir51 126.5(12)
C92 O52 C91 124.1(18)
C1 Ir1 C12 90.8(7)
C1 Ir1 N1 81.2(7)
C12 Ir1 N1 97.1(7)
C1 Ir1 N2 93.7(6)
C12 Ir1 N2 78.5(7)
N1 Ir1 N2 173.3(6)
C1 Ir1 O1 89.3(6)
C12 Ir1 O1 173.9(6)
N1 Ir1 O1 89.0(5)
N2 Ir1 O1 95.4(6)
C1 Ir1 N3 174.5(6)
C12 Ir1 N3 94.4(7)
N1 Ir1 N3 96.6(6)
N2 Ir1 N3 88.8(6)
O1 Ir1 N3 85.7(6)
C62 Ir51 C51 91.0(7)
C62 Ir51 N52 80.1(6)
C51 Ir51 N52 96.2(7)
C62 Ir51 N51 97.0(7)
C51 Ir51 N51 79.9(7)
N52 Ir51 N51 175.1(6)
C62 Ir51 O51 174.6(6)
C51 Ir51 O51 90.4(6)
N52 Ir51 O51 94.6(5)
N51 Ir51 O51 88.3(5)
C62 Ir51 N53 94.0(7)
C51 Ir51 N53 174.0(7)
N52 Ir51 N53 88.0(6)
N51 Ir51 N53 96.2(6)
O51 Ir51 N53 84.9(6)

loop_
_geom_bond_atom_site_label_1
_geom_bond_atom_site_label_2
_geom_bond_distance
C1 C2 1.38(2)
C1 C6 1.39(3)
C1 Ir1 1.999(17)
C2 C3 1.36(3)
C3 C4 1.38(3)
C4 C5 1.36(3)
C5 C6 1.43(3)
C6 C7 1.47(3)
C7 N1 1.35(2)
C7 C8 1.41(3)
C8 C9 1.35(4)
C9 C10 1.33(4)
C10 C11 1.44(3)
C11 N1 1.33(2)
C12 C17 1.36(3)
C12 C13 1.42(3)
C12 Ir1 2.010(19)
C13 C14 1.35(3)
C14 C15 1.35(3)
C15 C16 1.41(3)
C16 C17 1.44(3)
C17 C18 1.43(3)
C18 N2 1.32(2)
C18 C19 1.40(2)
C19 C20 1.36(3)
C20 C21 1.38(3)
C21 C22 1.38(3)
C22 N2 1.37(3)
C23 C24 1.36(3)
C23 N3 1.43(3)
C23 C32 1.45(2)
C24 C25 1.34(3)
C25 C26 1.34(4)
C26 C27 1.36(3)
C27 C28 1.3900
C27 C32 1.3900
C28 C29 1.3900
C29 C30 1.3900
C30 C31 1.3900
C31 C32 1.3900
C33 N3 1.31(2)
C33 C34 1.48(3)
C34 C42 1.37(3)
C34 C35 1.42(3)
C35 O1 1.25(2)
C35 C36 1.43(3)
C36 C37 1.39(3)
C37 C38 1.44(3)
C38 C42 1.34(3)
C38 C39 1.46(3)
C39 C40 1.35(4)
C39 C43 1.54(4)
C40 C41 1.45(4)
C41 O3 1.19(3)
C41 O2 1.42(2)
C42 O2 1.46(2)
C51 C52 1.41(3)
C51 C56 1.41(3)
C51 Ir51 2.001(17)
C52 C53 1.39(3)
C53 C54 1.43(4)
C54 C55 1.38(3)
C55 C56 1.39(3)
C56 C57 1.49(3)
C57 C58 1.36(3)
C57 N51 1.37(3)
C58 C59 1.38(4)
C59 C60 1.28(4)
C60 C61 1.40(3)
C61 N51 1.37(2)
C62 C63 1.39(3)
C62 C67 1.43(3)
C62 Ir51 1.978(18)
C63 C64 1.40(3)
C64 C65 1.39(4)
C65 C66 1.38(4)
C66 C67 1.37(3)
C67 C68 1.44(3)
C68 N52 1.36(2)
C68 C69 1.40(3)
C69 C70 1.37(3)
C70 C71 1.40(3)
C71 C72 1.38(3)
C72 N52 1.34(2)
C73 C74 1.36(3)
C73 N53 1.44(2)
C73 C82 1.46(2)
C74 C75 1.40(3)
C75 C76 1.31(4)
C76 C77 1.47(3)
C77 C78 1.3900
C77 C82 1.3900
C78 C79 1.3900
C79 C80 1.3900
C80 C81 1.3900
C81 C82 1.3900
C83 N53 1.25(2)
C83 C84 1.44(3)
C84 C92 1.41(2)
C84 C85 1.42(3)
C85 O51 1.31(2)
C85 C86 1.44(3)
C86 C87 1.33(3)
C87 C88 1.48(3)
C88 C92 1.37(3)
C88 C89 1.38(3)
C89 C90 1.38(4)
C89 C93 1.56(3)
C90 C91 1.37(4)
C91 O53 1.20(3)
C91 O52 1.37(2)
C92 O52 1.36(2)
N1 Ir1 2.037(13)
N2 Ir1 2.052(14)
N3 Ir1 2.151(16)
N51 Ir51 2.071(15)
N52 Ir51 2.053(15)
N53 Ir51 2.188(16)
O1 Ir1 2.139(13)
O51 Ir51 2.141(13)
